data_7716427
loop_
_publ_author_name
'Li, Haobin'
'Zhang, Bo'
'Feng, Rui'
'Guo, Shuai'

_publ_section_title
;
 An N-heterocyclic carbene-based pincer system of palladium and its
 versatile reactivity under oxidizing conditions.
;
_journal_issue 27
_journal_name_full 'Dalton transactions (Cambridge, England : 2003)'
_journal_page_first 11470
_journal_page_last 11480
_journal_paper_doi 10.1039/d4dt00980k
_journal_volume 53
_journal_year 2024
_chemical_formula_moiety 'C22 H29 Cl3 N4 Pd'
_chemical_formula_sum 'C22 H29 Cl3 N4 Pd'
_chemical_formula_weight 562.24
_space_group_crystal_system trigonal
_space_group_IT_number 148
_space_group_name_Hall '-R 3'
_space_group_name_H-M_alt 'R -3 :H'
_atom_sites_solution_hydrogens geom
_atom_sites_solution_primary dual
_audit_creation_date 2022-05-01
_audit_creation_method
;
Olex2 1.5
(compiled 2021.12.09 svn.r5202d8cf for OlexSys, GUI svn.r6439)
;
_audit_update_record
;
2023-10-03 deposited with the CCDC.	2024-06-10 downloaded from the CCDC.
;
_cell_angle_alpha 90
_cell_angle_beta 90
_cell_angle_gamma 120
_cell_formula_units_Z 18
_cell_length_a 29.2798(6)
_cell_length_b 29.2798(6)
_cell_length_c 16.1106(4)
_cell_measurement_reflns_used 9719
_cell_measurement_temperature 298.00
_cell_measurement_theta_max 60.544
_cell_measurement_theta_min 3.860
_cell_volume 11961.3(5)
_computing_cell_refinement 'SAINT V8.40B (?, 2016)'
_computing_data_reduction 'SAINT V8.40B (?, 2016)'
_computing_molecular_graphics 'Olex2 1.5 (Dolomanov et al., 2009)'
_computing_publication_material 'Olex2 1.5 (Dolomanov et al., 2009)'
_computing_structure_refinement 'SHELXL 2018/3 (Sheldrick, 2015)'
_computing_structure_solution 'SHELXT 2014/5 (Sheldrick, 2014)'
_diffrn_ambient_temperature 298.00
_diffrn_measured_fraction_theta_full 0.999
_diffrn_measured_fraction_theta_max 1.000
_diffrn_measurement_device_type 'Bruker APEX-II CCD'
_diffrn_measurement_method '\f and \w scans'
_diffrn_radiation_monochromator graphite
_diffrn_radiation_type MoK\a
_diffrn_radiation_wavelength 0.71073
_diffrn_reflns_av_R_equivalents 0.0576
_diffrn_reflns_av_unetI/netI 0.0287
_diffrn_reflns_Laue_measured_fraction_full 0.999
_diffrn_reflns_Laue_measured_fraction_max 1.000
_diffrn_reflns_limit_h_max 38
_diffrn_reflns_limit_h_min -35
_diffrn_reflns_limit_k_max 33
_diffrn_reflns_limit_k_min -38
_diffrn_reflns_limit_l_max 20
_diffrn_reflns_limit_l_min -20
_diffrn_reflns_number 70746
_diffrn_reflns_point_group_measured_fraction_full 0.999
_diffrn_reflns_point_group_measured_fraction_max 1.000
_diffrn_reflns_theta_full 25.242
_diffrn_reflns_theta_max 27.516
_diffrn_reflns_theta_min 1.391
_diffrn_source_current 2.86
_diffrn_source_power 0.1997996
_diffrn_source_voltage 69.86
_diffrn_standards_number 0
_exptl_absorpt_coefficient_mu 1.015
_exptl_absorpt_correction_T_max 0.2102
_exptl_absorpt_correction_T_min 0.0895
_exptl_absorpt_correction_type multi-scan
_exptl_absorpt_process_details
;
SADABS-2016/2 (Bruker,2016/2) was used for absorption correction.
wR2(int) was 0.1761 before and 0.0717 after correction.
The Ratio of minimum to maximum transmission is 0.4258.
The \l/2 correction factor is Not present.
;
_exptl_crystal_colour colourless
_exptl_crystal_colour_primary colourless
_exptl_crystal_density_diffrn 1.405
_exptl_crystal_description block
_exptl_crystal_F_000 5148
_exptl_crystal_size_max 0.22
_exptl_crystal_size_mid 0.2
_exptl_crystal_size_min 0.12
_refine_diff_density_max 1.700
_refine_diff_density_min -1.043
_refine_diff_density_rms 0.107
_refine_ls_extinction_method none
_refine_ls_goodness_of_fit_ref 1.043
_refine_ls_hydrogen_treatment constr
_refine_ls_matrix_type full
_refine_ls_number_parameters 261
_refine_ls_number_reflns 6106
_refine_ls_number_restraints 410
_refine_ls_restrained_S_all 1.077
_refine_ls_R_factor_all 0.0623
_refine_ls_R_factor_gt 0.0570
_refine_ls_shift/su_max 0.001
_refine_ls_shift/su_mean 0.000
_refine_ls_structure_factor_coef Fsqd
_refine_ls_weighting_details 'w=1/[\s^2^(Fo^2^)+(0.0939P)^2^+70.4253P] where P=(Fo^2^+2Fc^2^)/3'
_refine_ls_weighting_scheme calc
_refine_ls_wR_factor_gt 0.1639
_refine_ls_wR_factor_ref 0.1686
_reflns_Friedel_coverage 0.000
_reflns_number_gt 5429
_reflns_number_total 6106
_reflns_threshold_expression 'I > 2\s(I)'
_cod_data_source_file d4dt00980k2.cif
_cod_data_source_block 2_sq
_cod_depositor_comments 'Adding full bibliography for 7716424--7716428.cif.'
_cod_original_cell_volume 11961.3(6)
_cod_original_sg_symbol_H-M 'R -3'
_cod_database_code 7716427
_shelx_shelxl_version_number 2018/3
_shelx_space_group_comment
;
The symmetry employed for this shelxl refinement is uniquely defined
by the following loop, which should always be used as a source of
symmetry information in preference to the above space-group names.
They are only intended as comments.
;
_shelx_estimated_absorpt_t_max 0.888
_shelx_estimated_absorpt_t_min 0.808
_olex2_refinement_description
;
1. Fixed Uiso
 At 1.2 times of:
  All C(H) groups, All C(H,H) groups
 At 1.5 times of:
  All C(H,H,H) groups
2. Restrained distances
 C00Q-C00L = C1-C00Q = C2-C1 = C3-C00N = C5-C3 = C00N-C00J
 1.54 with sigma of 0.01
 H5A-H5C_$1
 2.1 with sigma of 0.01
3. Rigid bond restraints
 C00F, Cl04
 with sigma for 1-2 distances of 0.001 and sigma for 1-3 distances of 0.002
4. Uiso/Uaniso restraints and constraints
Pd01 \\sim Cl02 \\sim Cl03 \\sim Cl04 \\sim N005 \\sim N006 \\sim N007 \\sim
N008 \\sim C009 \\sim C00A \\sim C00B \\sim C00C \\sim C00D \\sim C00E \\sim
C00F \\sim C00G \\sim C00H \\sim C00I \\sim C00J \\sim C00K \\sim C00L \\sim
C00M \\sim C00N \\sim C00O \\sim C00P \\sim C00Q \\sim C1 \\sim C2 \\sim C3
\\sim C5: within 2A with sigma of 0.01 and sigma for terminal atoms of 0.02
within 2A
5. Rigid body (RIGU) restrains
 Pd01, Cl02, Cl03, Cl04, N005, N006, N007, N008, C009, C00A, C00B, C00C, C00D,
 C00E, C00F, C00G, C00H, C00I, C00J, C00K, C00L, C00M, C00N, C00O, C00P, C00Q,
 C1, C2, C3, C5
 with sigma for 1-2 distances of 0.001 and sigma for 1-3 distances of 0.002
6.a Secondary CH2 refined with riding coordinates:
 C00J(H00A,H00D), C00L(H00F,H00H), C00M(H00I,H00J), C00N(H00L,H00M), C00P(H00N,
 H00P), C00Q(H00Q,H00R), C1(H1A,H1B), C3(H3A,H3B)
6.b Aromatic/amide H refined with riding coordinates:
 C009(H009), C00B(H00B), C00C(H00C), C00E(H00E), C00G(H00G), C00K(H00K),
 C00O(H00O)
6.c Fitted hexagon refined as free rotating group:
 C00G(C00K,C00I,C00F,C00H,C00O)
6.d Idealised Me refined as rotating group:
 C2(H2A,H2B,H2C), C5(H5A,H5B,H5C)
;
_platon_squeeze_void_probe_radius 1.20
_olex2_submission_special_instructions 'No special instructions were received'

loop_
_space_group_symop_operation_xyz
'x, y, z'
'-y, x-y, z'
'-x+y, -x, z'
'x+2/3, y+1/3, z+1/3'
'-y+2/3, x-y+1/3, z+1/3'
'-x+y+2/3, -x+1/3, z+1/3'
'x+1/3, y+2/3, z+2/3'
'-y+1/3, x-y+2/3, z+2/3'
'-x+y+1/3, -x+2/3, z+2/3'
'-x, -y, -z'
'y, -x+y, -z'
'x-y, x, -z'
'-x+2/3, -y+1/3, -z+1/3'
'y+2/3, -x+y+1/3, -z+1/3'
'x-y+2/3, x+1/3, -z+1/3'
'-x+1/3, -y+2/3, -z+2/3'
'y+1/3, -x+y+2/3, -z+2/3'
'x-y+1/3, x+2/3, -z+2/3'

loop_
_atom_site_label
_atom_site_type_symbol
_atom_site_fract_x
_atom_site_fract_y
_atom_site_fract_z
_atom_site_U_iso_or_equiv
_atom_site_adp_type
_atom_site_occupancy
_atom_site_site_symmetry_order
_atom_site_calc_flag
_atom_site_refinement_flags_posn
_atom_site_refinement_flags_adp
_atom_site_refinement_flags_occupancy
_atom_site_disorder_assembly
_atom_site_disorder_group
Pd01 Pd 0.18524(2) 0.33006(2) 0.58205(2) 0.04222(13) Uani 1 1 d . . . . .
Cl02 Cl 0.22078(5) 0.30034(6) 0.48015(7) 0.0666(3) Uani 1 1 d . . . . .
Cl03 Cl 0.16345(5) 0.38079(6) 0.66502(8) 0.0628(3) Uani 1 1 d . . . . .
Cl04 Cl 0.12862(10) 0.19123(8) 0.58035(12) 0.1004(6) Uani 1 1 d . U . . .
N005 N 0.29205(16) 0.37810(19) 0.6661(2) 0.0583(8) Uani 1 1 d . U . . .
N006 N 0.12971(17) 0.3482(2) 0.4392(3) 0.0649(10) Uani 1 1 d . U . . .
N007 N 0.24165(18) 0.30076(19) 0.7159(3) 0.0632(9) Uani 1 1 d . U . . .
N008 N 0.07547(16) 0.28031(19) 0.5041(3) 0.0678(11) Uani 1 1 d . U . . .
C009 C 0.0818(2) 0.3311(2) 0.4004(3) 0.0636(11) Uani 1 1 d . U . . .
H009 H 0.075017 0.346485 0.355096 0.076 Uiso 1 1 calc R U . . .
C00A C 0.12634(18) 0.3186(2) 0.5029(3) 0.0526(9) Uani 1 1 d . U . . .
C00B C 0.0476(2) 0.2882(3) 0.4413(4) 0.0697(13) Uani 1 1 d . U . . .
H00B H 0.011808 0.267359 0.430071 0.084 Uiso 1 1 calc R U . . .
C00C C 0.3223(2) 0.3678(3) 0.7217(3) 0.0666(11) Uani 1 1 d . U . . .
H00C H 0.357640 0.390078 0.734772 0.080 Uiso 1 1 calc R U . . .
C00D C 0.24216(19) 0.3367(2) 0.6624(3) 0.0531(9) Uani 1 1 d . U . . .
C00E C 0.2910(2) 0.3199(3) 0.7524(4) 0.0710(12) Uani 1 1 d . U . . .
H00E H 0.300298 0.302378 0.791091 0.085 Uiso 1 1 calc R U . . .
C00G C 0.0873(2) 0.27265(17) 0.7752(2) 0.0939(16) Uani 1 1 d G U . . .
H00G H 0.077248 0.287224 0.817753 0.113 Uiso 1 1 calc R U . . .
C00K C 0.13021(19) 0.26511(17) 0.78604(18) 0.0967(16) Uani 1 1 d G U . . .
H00K H 0.148804 0.274635 0.835803 0.116 Uiso 1 1 calc R U . . .
C00I C 0.14530(14) 0.24332(17) 0.7225(2) 0.0730(12) Uani 1 1 d G U . . .
C00F C 0.11751(15) 0.22908(15) 0.64812(19) 0.0626(9) Uani 1 1 d G U . . .
C00H C 0.07464(14) 0.23663(16) 0.6373(2) 0.0705(11) Uani 1 1 d G U . . .
C00O C 0.05956(15) 0.25841(18) 0.7009(3) 0.0961(16) Uani 1 1 d G U . . .
H00O H 0.030871 0.263455 0.693621 0.115 Uiso 1 1 calc R U . . .
C00J C 0.3103(2) 0.4275(2) 0.6232(4) 0.0751(13) Uani 1 1 d D U . . .
H00A H 0.287192 0.422617 0.576778 0.090 Uiso 1 1 calc R U . . .
H00D H 0.345558 0.439946 0.601624 0.090 Uiso 1 1 calc R U . . .
C00L C 0.1798(2) 0.3895(3) 0.4040(4) 0.0815(14) Uani 1 1 d D U . . .
H00F H 0.177454 0.389551 0.343945 0.098 Uiso 1 1 calc R U . . .
H00H H 0.208198 0.383094 0.418974 0.098 Uiso 1 1 calc R U . . .
C00M C 0.1975(3) 0.2478(3) 0.7337(5) 0.0916(16) Uani 1 1 d . U . . .
H00I H 0.200489 0.238460 0.790381 0.110 Uiso 1 1 calc R U . . .
H00J H 0.199922 0.222637 0.697312 0.110 Uiso 1 1 calc R U . . .
C00N C 0.3110(3) 0.4680(3) 0.6829(5) 0.105(2) Uani 1 1 d D U . . .
H00L H 0.275564 0.455428 0.703780 0.127 Uiso 1 1 calc R U . . .
H00M H 0.333448 0.472001 0.729782 0.127 Uiso 1 1 calc R U . . .
C00P C 0.0500(3) 0.2314(3) 0.5545(5) 0.100(2) Uani 1 1 d . U . . .
H00N H 0.051380 0.203550 0.523893 0.120 Uiso 1 1 calc R U . . .
H00P H 0.013172 0.220769 0.562275 0.120 Uiso 1 1 calc R U . . .
C00Q C 0.1903(3) 0.4415(3) 0.4383(6) 0.116(2) Uani 1 1 d D U . . .
H00Q H 0.191523 0.441142 0.498479 0.140 Uiso 1 1 calc R U . . .
H00R H 0.162510 0.448542 0.421790 0.140 Uiso 1 1 calc R U . . .
C1 C 0.2443(4) 0.4848(4) 0.4030(7) 0.155(4) Uani 1 1 d D U . . .
H1A H 0.259138 0.515250 0.439380 0.186 Uiso 1 1 calc R U . . .
H1B H 0.268568 0.471299 0.401311 0.186 Uiso 1 1 calc R U . . .
C2 C 0.2382(5) 0.5013(6) 0.3165(7) 0.182(5) Uani 1 1 d D U . . .
H2A H 0.258638 0.493832 0.278025 0.273 Uiso 1 1 calc R U . . .
H2B H 0.250285 0.538422 0.315980 0.273 Uiso 1 1 calc R U . . .
H2C H 0.201697 0.482123 0.300583 0.273 Uiso 1 1 calc R U . . .
C3 C 0.3307(5) 0.5210(3) 0.6418(7) 0.148(3) Uani 1 1 d D U . . .
H3A H 0.307282 0.518459 0.597155 0.178 Uiso 1 1 calc R U . . .
H3B H 0.365779 0.533985 0.619200 0.178 Uiso 1 1 calc R U . . .
C5 C 0.3316(7) 0.5580(5) 0.7114(10) 0.215(6) Uani 1 1 d D U . . .
H5A H 0.367426 0.583621 0.724462 0.322 Uiso 1 1 calc DR U . . .
H5B H 0.314446 0.537633 0.759951 0.322 Uiso 1 1 calc R U . . .
H5C H 0.313351 0.575795 0.692748 0.322 Uiso 1 1 calc R U . . .

loop_
_atom_site_aniso_label
_atom_site_aniso_U_11
_atom_site_aniso_U_22
_atom_site_aniso_U_33
_atom_site_aniso_U_23
_atom_site_aniso_U_13
_atom_site_aniso_U_12
Pd01 0.03735(18) 0.0521(2) 0.03724(19) 0.00535(11) -0.00234(10) 0.02233(14)
Cl02 0.0694(7) 0.1022(10) 0.0460(6) -0.0023(6) -0.0018(5) 0.0562(8)
Cl03 0.0695(7) 0.0729(8) 0.0594(7) -0.0070(6) -0.0066(5) 0.0457(6)
Cl04 0.1391(17) 0.0867(11) 0.0841(11) -0.0087(9) 0.0127(11) 0.0629(12)
N005 0.0466(16) 0.081(2) 0.0485(18) -0.0014(15) -0.0063(14) 0.0331(15)
N006 0.0501(17) 0.084(2) 0.0560(19) 0.0175(17) -0.0067(15) 0.0301(17)
N007 0.0690(19) 0.073(2) 0.056(2) -0.0025(16) -0.0184(16) 0.0416(16)
N008 0.0460(16) 0.074(2) 0.070(2) 0.0154(18) -0.0134(16) 0.0200(16)
C009 0.0525(19) 0.083(3) 0.057(2) 0.007(2) -0.0086(17) 0.0346(19)
C00A 0.0448(16) 0.066(2) 0.0467(18) 0.0063(16) -0.0023(15) 0.0276(16)
C00B 0.048(2) 0.087(3) 0.067(3) 0.012(2) -0.0121(18) 0.029(2)
C00C 0.059(2) 0.094(3) 0.056(2) -0.009(2) -0.0151(18) 0.046(2)
C00D 0.0524(17) 0.070(2) 0.0450(19) -0.0034(16) -0.0076(16) 0.0368(16)
C00E 0.069(2) 0.096(3) 0.061(3) -0.004(2) -0.018(2) 0.051(2)
C00G 0.128(4) 0.068(3) 0.075(3) 0.019(2) 0.042(3) 0.041(3)
C00K 0.120(4) 0.078(3) 0.066(3) 0.007(2) 0.015(3) 0.030(3)
C00I 0.083(2) 0.070(3) 0.055(2) 0.0142(19) -0.0063(19) 0.030(2)
C00F 0.068(2) 0.060(2) 0.056(2) 0.0040(16) -0.0014(17) 0.030(2)
C00H 0.057(2) 0.065(3) 0.079(2) 0.021(2) 0.0038(19) 0.023(2)
C00O 0.088(4) 0.086(4) 0.103(3) 0.021(3) 0.034(3) 0.036(3)
C00J 0.049(2) 0.087(3) 0.076(3) 0.016(2) -0.006(2) 0.024(2)
C00L 0.063(2) 0.093(3) 0.080(3) 0.022(3) 0.004(2) 0.033(2)
C00M 0.088(3) 0.078(3) 0.099(4) 0.016(3) -0.029(3) 0.034(2)
C00N 0.080(4) 0.089(3) 0.130(5) 0.005(3) 0.017(4) 0.029(3)
C00P 0.072(3) 0.086(3) 0.103(3) 0.034(3) -0.021(3) 0.010(3)
C00Q 0.105(5) 0.107(4) 0.124(5) 0.000(4) 0.009(4) 0.043(3)
C1 0.125(6) 0.121(5) 0.159(6) 0.007(5) 0.013(5) 0.017(5)
C2 0.135(9) 0.166(10) 0.152(7) 0.019(7) 0.018(7) 0.005(7)
C3 0.135(6) 0.094(4) 0.187(8) 0.019(4) 0.005(6) 0.037(5)
C5 0.220(13) 0.129(8) 0.253(12) -0.031(8) 0.010(11) 0.056(9)

loop_
_atom_type_symbol
_atom_type_description
_atom_type_scat_dispersion_real
_atom_type_scat_dispersion_imag
_atom_type_scat_source
C C 0.0033 0.0016 'International Tables Vol C Tables 4.2.6.8 and 6.1.1.4'
H H 0.0000 0.0000 'International Tables Vol C Tables 4.2.6.8 and 6.1.1.4'
Cl Cl 0.1484 0.1585 'International Tables Vol C Tables 4.2.6.8 and 6.1.1.4'
N N 0.0061 0.0033 'International Tables Vol C Tables 4.2.6.8 and 6.1.1.4'
Pd Pd -0.9988 1.0072 'International Tables Vol C Tables 4.2.6.8 and 6.1.1.4'

loop_
_geom_angle_atom_site_label_1
_geom_angle_atom_site_label_2
_geom_angle_atom_site_label_3
_geom_angle
_geom_angle_site_symmetry_1
_geom_angle_site_symmetry_3
_geom_angle_publ_flag
Cl03 Pd01 Cl02 164.64(6) . . ?
C00A Pd01 Cl02 89.83(14) . . ?
C00A Pd01 Cl03 89.12(14) . . ?
C00A Pd01 C00D 176.5(2) . . ?
C00D Pd01 Cl02 89.21(13) . . ?
C00D Pd01 Cl03 92.69(14) . . ?
C00C N005 C00J 124.6(5) . . ?
C00D N005 C00C 110.5(5) . . ?
C00D N005 C00J 124.7(4) . . ?
C009 N006 C00L 122.5(4) . . ?
C00A N006 C009 112.8(4) . . ?
C00A N006 C00L 124.0(4) . . ?
C00D N007 C00E 110.5(5) . . ?
C00D N007 C00M 127.4(4) . . ?
C00E N007 C00M 122.1(5) . . ?
C00A N008 C00B 110.4(4) . . ?
C00A N008 C00P 128.8(4) . . ?
C00B N008 C00P 120.4(5) . . ?
N006 C009 H009 127.2 . . ?
C00B C009 N006 105.5(4) . . ?
C00B C009 H009 127.2 . . ?
N006 C00A Pd01 127.1(4) . . ?
N006 C00A N008 104.4(4) . . ?
N008 C00A Pd01 128.5(3) . . ?
N008 C00B H00B 126.5 . . ?
C009 C00B N008 106.9(5) . . ?
C009 C00B H00B 126.5 . . ?
N005 C00C H00C 126.6 . . ?
C00E C00C N005 106.8(5) . . ?
C00E C00C H00C 126.6 . . ?
N005 C00D Pd01 125.1(4) . . ?
N007 C00D Pd01 129.7(4) . . ?
N007 C00D N005 104.8(4) . . ?
N007 C00E H00E 126.3 . . ?
C00C C00E N007 107.3(5) . . ?
C00C C00E H00E 126.3 . . ?
C00K C00G H00G 120.0 . . ?
C00K C00G C00O 120.0 . . ?
C00O C00G H00G 120.0 . . ?
C00G C00K H00K 120.0 . . ?
C00G C00K C00I 120.0 . . ?
C00I C00K H00K 120.0 . . ?
C00K C00I C00F 120.0 . . ?
C00K C00I C00M 114.9(4) . . ?
C00F C00I C00M 123.7(4) . . ?
C00I C00F Cl04 118.4(2) . . ?
C00H C00F Cl04 120.4(2) . . ?
C00H C00F C00I 120.0 . . ?
C00F C00H C00O 120.0 . . ?
C00F C00H C00P 121.7(5) . . ?
C00O C00H C00P 117.3(5) . . ?
C00G C00O H00O 120.0 . . ?
C00H C00O C00G 120.0 . . ?
C00H C00O H00O 120.0 . . ?
N005 C00J H00A 109.8 . . ?
N005 C00J H00D 109.8 . . ?
N005 C00J C00N 109.4(5) . . ?
H00A C00J H00D 108.2 . . ?
C00N C00J H00A 109.8 . . ?
C00N C00J H00D 109.8 . . ?
N006 C00L H00F 110.1 . . ?
N006 C00L H00H 110.1 . . ?
N006 C00L C00Q 107.9(6) . . ?
H00F C00L H00H 108.5 . . ?
C00Q C00L H00F 110.1 . . ?
C00Q C00L H00H 110.1 . . ?
N007 C00M C00I 113.2(5) . . ?
N007 C00M H00I 108.9 . . ?
N007 C00M H00J 108.9 . . ?
C00I C00M H00I 108.9 . . ?
C00I C00M H00J 108.9 . . ?
H00I C00M H00J 107.7 . . ?
C00J C00N H00L 109.2 . . ?
C00J C00N H00M 109.2 . . ?
H00L C00N H00M 107.9 . . ?
C3 C00N C00J 111.8(7) . . ?
C3 C00N H00L 109.2 . . ?
C3 C00N H00M 109.2 . . ?
N008 C00P C00H 114.1(5) . . ?
N008 C00P H00N 108.7 . . ?
N008 C00P H00P 108.7 . . ?
C00H C00P H00N 108.7 . . ?
C00H C00P H00P 108.7 . . ?
H00N C00P H00P 107.6 . . ?
C00L C00Q H00Q 110.2 . . ?
C00L C00Q H00R 110.2 . . ?
C00L C00Q C1 107.4(8) . . ?
H00Q C00Q H00R 108.5 . . ?
C1 C00Q H00Q 110.2 . . ?
C1 C00Q H00R 110.2 . . ?
C00Q C1 H1A 109.4 . . ?
C00Q C1 H1B 109.4 . . ?
H1A C1 H1B 108.0 . . ?
C2 C1 C00Q 111.2(9) . . ?
C2 C1 H1A 109.4 . . ?
C2 C1 H1B 109.4 . . ?
C1 C2 H2A 109.5 . . ?
C1 C2 H2B 109.5 . . ?
C1 C2 H2C 109.5 . . ?
H2A C2 H2B 109.5 . . ?
H2A C2 H2C 109.5 . . ?
H2B C2 H2C 109.5 . . ?
C00N C3 H3A 110.7 . . ?
C00N C3 H3B 110.7 . . ?
C00N C3 C5 105.4(9) . . ?
H3A C3 H3B 108.8 . . ?
C5 C3 H3A 110.7 . . ?
C5 C3 H3B 110.7 . . ?
C3 C5 H5A 109.5 . . ?
C3 C5 H5B 109.5 . . ?
C3 C5 H5C 109.5 . . ?
H5A C5 H5B 109.5 . . ?
H5A C5 H5C 109.5 . . ?
H5B C5 H5C 109.5 . . ?

loop_
_geom_bond_atom_site_label_1
_geom_bond_atom_site_label_2
_geom_bond_distance
_geom_bond_site_symmetry_2
_geom_bond_publ_flag
Pd01 Cl02 2.3327(13) . ?
Pd01 Cl03 2.3124(13) . ?
Pd01 C00A 2.034(4) . ?
Pd01 C00D 2.042(4) . ?
Cl04 C00F 1.699(3) . ?
N005 C00C 1.396(6) . ?
N005 C00D 1.355(6) . ?
N005 C00J 1.445(7) . ?
N006 C009 1.380(6) . ?
N006 C00A 1.314(6) . ?
N006 C00L 1.470(7) . ?
N007 C00D 1.353(6) . ?
N007 C00E 1.392(7) . ?
N007 C00M 1.468(8) . ?
N008 C00A 1.344(6) . ?
N008 C00B 1.389(6) . ?
N008 C00P 1.483(8) . ?
C009 H009 0.9300 . ?
C009 C00B 1.326(8) . ?
C00B H00B 0.9300 . ?
C00C H00C 0.9300 . ?
C00C C00E 1.328(9) . ?
C00E H00E 0.9300 . ?
C00G H00G 0.9300 . ?
C00G C00K 1.3900 . ?
C00G C00O 1.3900 . ?
C00K H00K 0.9300 . ?
C00K C00I 1.3900 . ?
C00I C00F 1.3900 . ?
C00I C00M 1.479(8) . ?
C00F C00H 1.3900 . ?
C00H C00O 1.3900 . ?
C00H C00P 1.487(7) . ?
C00O H00O 0.9300 . ?
C00J H00A 0.9700 . ?
C00J H00D 0.9700 . ?
C00J C00N 1.520(7) . ?
C00L H00F 0.9700 . ?
C00L H00H 0.9700 . ?
C00L C00Q 1.502(8) . ?
C00M H00I 0.9700 . ?
C00M H00J 0.9700 . ?
C00N H00L 0.9700 . ?
C00N H00M 0.9700 . ?
C00N C3 1.511(8) . ?
C00P H00N 0.9700 . ?
C00P H00P 0.9700 . ?
C00Q H00Q 0.9700 . ?
C00Q H00R 0.9700 . ?
C00Q C1 1.558(8) . ?
C1 H1A 0.9700 . ?
C1 H1B 0.9700 . ?
C1 C2 1.515(9) . ?
C2 H2A 0.9600 . ?
C2 H2B 0.9600 . ?
C2 H2C 0.9600 . ?
C3 H3A 0.9700 . ?
C3 H3B 0.9700 . ?
C3 C5 1.551(9) . ?
C5 H5A 0.9600 . ?
C5 H5B 0.9600 . ?
C5 H5C 0.9600 . ?

loop_
_geom_torsion_atom_site_label_1
_geom_torsion_atom_site_label_2
_geom_torsion_atom_site_label_3
_geom_torsion_atom_site_label_4
_geom_torsion
_geom_torsion_site_symmetry_1
_geom_torsion_site_symmetry_2
_geom_torsion_site_symmetry_3
_geom_torsion_site_symmetry_4
_geom_torsion_publ_flag
Cl04 C00F C00H C00O 167.1(3) . . . . ?
Cl04 C00F C00H C00P -24.4(5) . . . . ?
N005 C00C C00E N007 0.0(6) . . . . ?
N005 C00J C00N C3 179.0(7) . . . . ?
N006 C009 C00B N008 0.2(7) . . . . ?
N006 C00L C00Q C1 178.1(7) . . . . ?
C009 N006 C00A Pd01 -176.9(4) . . . . ?
C009 N006 C00A N008 2.1(7) . . . . ?
C009 N006 C00L C00Q 91.8(8) . . . . ?
C00A N006 C009 C00B -1.4(7) . . . . ?
C00A N006 C00L C00Q -98.7(8) . . . . ?
C00A N008 C00B C009 1.1(7) . . . . ?
C00A N008 C00P C00H 31.6(11) . . . . ?
C00B N008 C00A Pd01 177.1(4) . . . . ?
C00B N008 C00A N006 -1.9(7) . . . . ?
C00B N008 C00P C00H -156.8(6) . . . . ?
C00C N005 C00D Pd01 -173.8(4) . . . . ?
C00C N005 C00D N007 0.1(6) . . . . ?
C00C N005 C00J C00N -76.1(7) . . . . ?
C00D N005 C00C C00E -0.1(6) . . . . ?
C00D N005 C00J C00N 99.2(6) . . . . ?
C00D N007 C00E C00C 0.0(7) . . . . ?
C00D N007 C00M C00I -29.0(9) . . . . ?
C00E N007 C00D Pd01 173.5(4) . . . . ?
C00E N007 C00D N005 -0.1(6) . . . . ?
C00E N007 C00M C00I 153.5(5) . . . . ?
C00G C00K C00I C00F 0.0 . . . . ?
C00G C00K C00I C00M 167.4(4) . . . . ?
C00K C00G C00O C00H 0.0 . . . . ?
C00K C00I C00F Cl04 -167.3(3) . . . . ?
C00K C00I C00F C00H 0.0 . . . . ?
C00K C00I C00M N007 -76.5(6) . . . . ?
C00I C00F C00H C00O 0.0 . . . . ?
C00I C00F C00H C00P 168.5(5) . . . . ?
C00F C00I C00M N007 90.3(6) . . . . ?
C00F C00H C00O C00G 0.0 . . . . ?
C00F C00H C00P N008 -86.3(7) . . . . ?
C00O C00G C00K C00I 0.0 . . . . ?
C00O C00H C00P N008 82.5(7) . . . . ?
C00J N005 C00C C00E 175.8(5) . . . . ?
C00J N005 C00D Pd01 10.3(7) . . . . ?
C00J N005 C00D N007 -175.8(5) . . . . ?
C00J C00N C3 C5 -177.2(10) . . . . ?
C00L N006 C009 C00B 169.1(6) . . . . ?
C00L N006 C00A Pd01 12.7(8) . . . . ?
C00L N006 C00A N008 -168.4(6) . . . . ?
C00L C00Q C1 C2 82.3(13) . . . . ?
C00M N007 C00D Pd01 -4.3(9) . . . . ?
C00M N007 C00D N005 -177.9(6) . . . . ?
C00M N007 C00E C00C 177.9(6) . . . . ?
C00M C00I C00F Cl04 26.4(5) . . . . ?
C00M C00I C00F C00H -166.2(5) . . . . ?
C00P N008 C00A Pd01 -10.7(10) . . . . ?
C00P N008 C00A N006 170.3(7) . . . . ?
C00P N008 C00B C009 -171.9(7) . . . . ?
C00P C00H C00O C00G -169.0(4) . . . . ?

loop_
_platon_squeeze_void_nr
_platon_squeeze_void_average_x
_platon_squeeze_void_average_y
_platon_squeeze_void_average_z
_platon_squeeze_void_volume
_platon_squeeze_void_count_electrons
_platon_squeeze_void_content
1 0.000 0.000 0.003 651 99 ' '
2 0.333 0.667 0.347 650 100 ' '
3 0.667 0.333 0.014 649 100 ' '
